data_4315525
loop_
_publ_author_name
'Keith Izod'
'John Stewart'
'Ewan R. Clark'
'William Clegg'
'Ross W. Harrington'

_publ_section_title
;
 Germanium(II) and Tin(II) Complexes of a Sterically Demanding Phosphanide
 Ligand
;
_journal_name_full 'Inorganic Chemistry'
_journal_page_first 4698
_journal_page_last 4707
_journal_paper_doi 10.1021/ic1003534
_journal_volume 49
_journal_year 2010
_chemical_formula_moiety 'C25 H48 Li O3 P Si2'
_chemical_formula_sum 'C25 H48 Li O3 P Si2'
_chemical_formula_weight 490.72
_chemical_name_systematic
;
 ?
;
_space_group_IT_number 2
_symmetry_cell_setting triclinic
_symmetry_space_group_name_Hall '-P 1'
_symmetry_space_group_name_H-M 'P -1'
_atom_sites_solution_hydrogens geom
_atom_sites_solution_primary direct
_atom_sites_solution_secondary difmap
_audit_creation_method SHELXL-97
_cell_angle_alpha 77.1493(16)
_cell_angle_beta 80.0929(16)
_cell_angle_gamma 65.3595(15)
_cell_formula_units_Z 2
_cell_length_a 9.1099(9)
_cell_length_b 10.7582(11)
_cell_length_c 17.2892(18)
_cell_measurement_reflns_used 7126
_cell_measurement_temperature 150(2)
_cell_measurement_theta_max 28.25
_cell_measurement_theta_min 2.42
_cell_volume 1495.5(3)
_computing_cell_refinement 'Bruker SAINT'
_computing_data_collection 'Bruker SMART'
_computing_data_reduction 'Bruker SAINT'
_computing_molecular_graphics 'Bruker SHELXTL'
_computing_publication_material 'Bruker SHELXTL and local programs'
_computing_structure_refinement 'Bruker SHELXTL'
_computing_structure_solution 'Bruker SHELXTL'
_diffrn_ambient_temperature 150(2)
_diffrn_measured_fraction_theta_full 0.986
_diffrn_measured_fraction_theta_max 0.929
_diffrn_measurement_device_type 'Bruker SMART 1K CCD diffractometer'
_diffrn_measurement_method 'thin-slice \w scans'
_diffrn_radiation_monochromator graphite
_diffrn_radiation_source 'sealed tube'
_diffrn_radiation_type MoK\a
_diffrn_radiation_wavelength 0.71073
_diffrn_reflns_av_R_equivalents 0.0200
_diffrn_reflns_av_sigmaI/netI 0.0353
_diffrn_reflns_limit_h_max 12
_diffrn_reflns_limit_h_min -11
_diffrn_reflns_limit_k_max 14
_diffrn_reflns_limit_k_min -14
_diffrn_reflns_limit_l_max 22
_diffrn_reflns_limit_l_min -22
_diffrn_reflns_number 13338
_diffrn_reflns_theta_full 26.00
_diffrn_reflns_theta_max 28.31
_diffrn_reflns_theta_min 2.11
_diffrn_standards_number 0
_exptl_absorpt_coefficient_mu 0.194
_exptl_absorpt_correction_T_max 0.955
_exptl_absorpt_correction_T_min 0.927
_exptl_absorpt_correction_type multi-scan
_exptl_absorpt_process_details SADABS
_exptl_crystal_colour yellow
_exptl_crystal_density_diffrn 1.090
_exptl_crystal_density_method 'not measured'
_exptl_crystal_description block
_exptl_crystal_F_000 536
_exptl_crystal_size_max 0.40
_exptl_crystal_size_mid 0.40
_exptl_crystal_size_min 0.24
_refine_diff_density_max 0.416
_refine_diff_density_min -0.310
_refine_diff_density_rms 0.045
_refine_ls_extinction_method none
_refine_ls_goodness_of_fit_ref 1.040
_refine_ls_hydrogen_treatment constr
_refine_ls_matrix_type full
_refine_ls_number_parameters 324
_refine_ls_number_reflns 6926
_refine_ls_number_restraints 0
_refine_ls_restrained_S_all 1.040
_refine_ls_R_factor_all 0.0606
_refine_ls_R_factor_gt 0.0415
_refine_ls_shift/su_max 0.000
_refine_ls_shift/su_mean 0.000
_refine_ls_structure_factor_coef Fsqd
_refine_ls_weighting_details 'calc w=1/[\s^2^(Fo^2^)+(0.0509P)^2^+0.5350P] where P=(Fo^2^+2Fc^2^)/3'
_refine_ls_weighting_scheme calc
_refine_ls_wR_factor_gt 0.1015
_refine_ls_wR_factor_ref 0.1124
_reflns_number_gt 5321
_reflns_number_total 6926
_reflns_threshold_expression I>2\s(I)
_cod_data_source_file ic1003534_si_001_1.cif
_cod_data_source_block ki278_compound_15(THF)
_cod_original_cell_volume 1495.6(3)
_cod_database_code 4315525

loop_
_symmetry_equiv_pos_as_xyz
'x, y, z'
'-x, -y, -z'

loop_
_atom_site_label
_atom_site_type_symbol
_atom_site_fract_x
_atom_site_fract_y
_atom_site_fract_z
_atom_site_U_iso_or_equiv
_atom_site_adp_type
_atom_site_occupancy
_atom_site_symmetry_multiplicity
_atom_site_calc_flag
_atom_site_refinement_flags
_atom_site_disorder_assembly
_atom_site_disorder_group
P P 0.26830(5) 0.68477(4) 0.24673(2) 0.02414(11) Uani 1 1 d . . .
Si1 Si 0.36737(6) 0.93559(5) 0.17988(3) 0.03285(13) Uani 1 1 d . . .
Si2 Si 0.14512(6) 0.90908(5) 0.34644(3) 0.03180(13) Uani 1 1 d . . .
O1 O 0.49157(16) 0.33964(13) 0.33949(8) 0.0400(3) Uani 1 1 d . . .
O2 O 0.66329(15) 0.40334(15) 0.17061(7) 0.0418(3) Uani 1 1 d . . .
O3 O 0.71631(15) 0.49225(15) 0.31396(7) 0.0412(3) Uani 1 1 d . . .
Li Li 0.5458(3) 0.4863(3) 0.26311(16) 0.0300(6) Uani 1 1 d . A .
C1 C 0.2112(2) 0.87650(16) 0.24203(9) 0.0253(3) Uani 1 1 d . . .
H1 H 0.1112 0.9249 0.2129 0.030 Uiso 1 1 calc R . .
C2 C 0.2821(3) 1.1295(2) 0.14815(14) 0.0525(6) Uani 1 1 d . . .
H2A H 0.1926 1.1572 0.1151 0.079 Uiso 1 1 calc R . .
H2B H 0.3672 1.1578 0.1174 0.079 Uiso 1 1 calc R . .
H2C H 0.2420 1.1744 0.1954 0.079 Uiso 1 1 calc R . .
C3 C 0.4384(3) 0.8608(3) 0.08608(13) 0.0601(7) Uani 1 1 d . . .
H3A H 0.4926 0.7596 0.0992 0.090 Uiso 1 1 calc R . .
H3B H 0.5146 0.8983 0.0536 0.090 Uiso 1 1 calc R . .
H3C H 0.3452 0.8851 0.0563 0.090 Uiso 1 1 calc R . .
C4 C 0.5458(3) 0.8848(2) 0.23692(15) 0.0524(6) Uani 1 1 d . . .
H4A H 0.5152 0.9410 0.2791 0.079 Uiso 1 1 calc R . .
H4B H 0.6344 0.9003 0.2009 0.079 Uiso 1 1 calc R . .
H4C H 0.5815 0.7864 0.2607 0.079 Uiso 1 1 calc R . .
C5 C 0.0972(3) 1.0933(2) 0.35565(13) 0.0491(5) Uani 1 1 d . . .
H5A H 0.1937 1.1142 0.3375 0.074 Uiso 1 1 calc R . .
H5B H 0.0640 1.1052 0.4114 0.074 Uiso 1 1 calc R . .
H5C H 0.0090 1.1565 0.3228 0.074 Uiso 1 1 calc R . .
C6 C -0.0433(3) 0.8770(3) 0.38318(15) 0.0591(6) Uani 1 1 d . . .
H6A H -0.1217 0.9233 0.3431 0.089 Uiso 1 1 calc R . .
H6B H -0.0902 0.9138 0.4328 0.089 Uiso 1 1 calc R . .
H6C H -0.0167 0.7770 0.3929 0.089 Uiso 1 1 calc R . .
C7 C 0.3025(3) 0.7966(2) 0.41649(12) 0.0497(5) Uani 1 1 d . . .
H7A H 0.3248 0.6989 0.4174 0.075 Uiso 1 1 calc R . .
H7B H 0.2631 0.8191 0.4701 0.075 Uiso 1 1 calc R . .
H7C H 0.4023 0.8125 0.3987 0.075 Uiso 1 1 calc R . .
C8 C 0.16176(18) 0.67678(16) 0.17073(9) 0.0235(3) Uani 1 1 d . . .
C9 C 0.0441(2) 0.78881(18) 0.12636(10) 0.0318(4) Uani 1 1 d . . .
H9 H 0.0213 0.8806 0.1330 0.038 Uiso 1 1 calc R . .
C10 C -0.0397(2) 0.7695(2) 0.07320(11) 0.0388(4) Uani 1 1 d . . .
H10 H -0.1193 0.8478 0.0450 0.047 Uiso 1 1 calc R . .
C11 C -0.0089(2) 0.6377(2) 0.06059(11) 0.0372(4) Uani 1 1 d . . .
H11 H -0.0670 0.6248 0.0245 0.045 Uiso 1 1 calc R . .
C12 C 0.1088(2) 0.52524(19) 0.10193(10) 0.0334(4) Uani 1 1 d . . .
H12 H 0.1331 0.4342 0.0933 0.040 Uiso 1 1 calc R . .
C13 C 0.1911(2) 0.54382(17) 0.15552(10) 0.0274(3) Uani 1 1 d . . .
H13 H 0.2704 0.4645 0.1832 0.033 Uiso 1 1 calc R . .
C14 C 0.3891(4) 0.3697(3) 0.41413(16) 0.0339(8) Uani 0.712(6) 1 d P A 1
H14A H 0.2862 0.4508 0.4036 0.041 Uiso 0.712(6) 1 calc PR A 1
H14B H 0.4459 0.3890 0.4510 0.041 Uiso 0.712(6) 1 calc PR A 1
C14A C 0.3322(8) 0.3523(7) 0.3749(5) 0.043(2) Uani 0.288(6) 1 d P A 2
H14C H 0.2725 0.3376 0.3375 0.051 Uiso 0.288(6) 1 calc PR A 2
H14D H 0.2697 0.4456 0.3894 0.051 Uiso 0.288(6) 1 calc PR A 2
C15 C 0.3579(3) 0.2418(2) 0.44841(13) 0.0440(5) Uani 0.712(6) 1 d P A 1
H15A H 0.2515 0.2522 0.4350 0.053 Uiso 0.712(6) 1 calc PR A 1
H15B H 0.3592 0.2218 0.5071 0.053 Uiso 0.712(6) 1 calc PR A 1
C16 C 0.4944(3) 0.1276(2) 0.41066(13) 0.0550(6) Uani 0.712(6) 1 d P A 1
H16A H 0.4636 0.0500 0.4094 0.066 Uiso 0.712(6) 1 calc PR A 1
H16B H 0.5944 0.0916 0.4382 0.066 Uiso 0.712(6) 1 calc PR A 1
C15A C 0.3579(3) 0.2418(2) 0.44841(13) 0.0440(5) Uani 0.288(6) 1 d P A 2
H15C H 0.2612 0.2196 0.4672 0.053 Uiso 0.288(6) 1 calc PR A 2
H15D H 0.3920 0.2660 0.4924 0.053 Uiso 0.288(6) 1 calc PR A 2
C16A C 0.4944(3) 0.1276(2) 0.41066(13) 0.0550(6) Uani 0.288(6) 1 d P A 2
H16C H 0.4502 0.0789 0.3847 0.066 Uiso 0.288(6) 1 calc PR A 2
H16D H 0.5641 0.0592 0.4516 0.066 Uiso 0.288(6) 1 calc PR A 2
C17 C 0.5132(8) 0.2066(4) 0.3279(2) 0.0620(13) Uani 0.712(6) 1 d P A 1
H17A H 0.6222 0.1597 0.3014 0.143 Uiso 0.712(6) 1 calc PR A 1
H17B H 0.4305 0.2139 0.2948 0.143 Uiso 0.712(6) 1 calc PR A 1
C17A C 0.5972(10) 0.1986(8) 0.3460(6) 0.040(2) Uani 0.288(6) 1 d P A 2
H17C H 0.7014 0.1815 0.3651 0.048 Uiso 0.288(6) 1 calc PR A 2
H17D H 0.6185 0.1653 0.2946 0.048 Uiso 0.288(6) 1 calc PR A 2
C18 C 0.6139(2) 0.4499(2) 0.09154(10) 0.0369(4) Uani 1 1 d . A .
H18A H 0.6785 0.4999 0.0580 0.044 Uiso 1 1 calc R . .
H18B H 0.4977 0.5129 0.0921 0.044 Uiso 1 1 calc R . .
C19 C 0.6432(3) 0.3202(2) 0.06012(12) 0.0454(5) Uani 1 1 d . . .
H19A H 0.6873 0.3262 0.0036 0.054 Uiso 1 1 calc R A .
H19B H 0.5416 0.3054 0.0649 0.054 Uiso 1 1 calc R . .
C20 C 0.7662(3) 0.2039(2) 0.11256(13) 0.0613(7) Uani 1 1 d . A .
H20A H 0.7186 0.1395 0.1453 0.074 Uiso 1 1 calc R . .
H20B H 0.8638 0.1509 0.0801 0.074 Uiso 1 1 calc R . .
C21 C 0.8066(3) 0.2799(3) 0.16430(14) 0.0606(7) Uani 1 1 d . A .
H21A H 0.8325 0.2228 0.2175 0.073 Uiso 1 1 calc R . .
H21B H 0.9003 0.3030 0.1392 0.073 Uiso 1 1 calc R . .
C22 C 0.8566(2) 0.5160(2) 0.27226(12) 0.0455(5) Uani 0.591(9) 1 d P A 1
H22A H 0.8286 0.5856 0.2231 0.055 Uiso 0.591(9) 1 calc PR A 1
H22B H 0.9445 0.4290 0.2587 0.055 Uiso 0.591(9) 1 calc PR A 1
C23 C 0.9024(6) 0.5696(7) 0.3337(2) 0.0509(14) Uani 0.591(9) 1 d P A 1
H23A H 1.0174 0.5576 0.3233 0.061 Uiso 0.591(9) 1 calc PR A 1
H23B H 0.8335 0.6691 0.3336 0.061 Uiso 0.591(9) 1 calc PR A 1
C24 C 0.8755(3) 0.4864(3) 0.40916(13) 0.0618(7) Uani 0.591(9) 1 d P A 1
H24A H 0.8552 0.5361 0.4542 0.074 Uiso 0.591(9) 1 calc PR A 1
H24B H 0.9691 0.3963 0.4186 0.074 Uiso 0.591(9) 1 calc PR A 1
C22A C 0.8566(2) 0.5160(2) 0.27226(12) 0.0455(5) Uani 0.409(9) 1 d P A 2
H22C H 0.8235 0.6140 0.2459 0.055 Uiso 0.409(9) 1 calc PR A 2
H22D H 0.9060 0.4565 0.2307 0.055 Uiso 0.409(9) 1 calc PR A 2
C23A C 0.9780(7) 0.4827(7) 0.3307(3) 0.0321(15) Uani 0.409(9) 1 d P A 2
H23C H 1.0256 0.5530 0.3206 0.039 Uiso 0.409(9) 1 calc PR A 2
H23D H 1.0662 0.3899 0.3287 0.039 Uiso 0.409(9) 1 calc PR A 2
C24A C 0.8755(3) 0.4864(3) 0.40916(13) 0.0618(7) Uani 0.409(9) 1 d P A 2
H24C H 0.9373 0.4115 0.4505 0.074 Uiso 0.409(9) 1 calc PR A 2
H24D H 0.8438 0.5765 0.4266 0.074 Uiso 0.409(9) 1 calc PR A 2
C25 C 0.7290(3) 0.4670(3) 0.39753(11) 0.0491(5) Uani 1 1 d . A .
H25A H 0.7390 0.3714 0.4208 0.059 Uiso 1 1 calc R B 1
H25B H 0.6312 0.5327 0.4240 0.059 Uiso 1 1 calc R B 1

loop_
_atom_site_aniso_label
_atom_site_aniso_U_11
_atom_site_aniso_U_22
_atom_site_aniso_U_33
_atom_site_aniso_U_23
_atom_site_aniso_U_13
_atom_site_aniso_U_12
P 0.0271(2) 0.0202(2) 0.0270(2) -0.00275(16) -0.00635(16) -0.01015(16)
Si1 0.0417(3) 0.0246(2) 0.0354(3) -0.0064(2) 0.0028(2) -0.0178(2)
Si2 0.0360(3) 0.0311(3) 0.0288(2) -0.0093(2) -0.0025(2) -0.0117(2)
O1 0.0399(7) 0.0297(7) 0.0444(7) -0.0043(6) 0.0075(6) -0.0130(6)
O2 0.0310(7) 0.0537(9) 0.0319(7) -0.0166(6) -0.0049(5) -0.0027(6)
O3 0.0306(7) 0.0701(10) 0.0271(6) -0.0018(6) -0.0035(5) -0.0268(7)
Li 0.0268(14) 0.0353(16) 0.0275(14) -0.0070(12) -0.0012(11) -0.0116(12)
C1 0.0299(8) 0.0202(8) 0.0273(8) -0.0044(6) -0.0063(7) -0.0098(6)
C2 0.0615(14) 0.0329(11) 0.0616(14) -0.0005(10) 0.0041(11) -0.0246(10)
C3 0.0944(19) 0.0543(14) 0.0428(12) -0.0171(10) 0.0239(12) -0.0471(14)
C4 0.0382(11) 0.0541(13) 0.0708(15) -0.0150(11) 0.0002(10) -0.0236(10)
C5 0.0654(14) 0.0372(11) 0.0447(11) -0.0185(9) -0.0118(10) -0.0117(10)
C6 0.0482(13) 0.0716(16) 0.0609(14) -0.0271(13) 0.0187(11) -0.0280(12)
C7 0.0667(14) 0.0474(12) 0.0334(10) -0.0026(9) -0.0175(10) -0.0179(11)
C8 0.0229(7) 0.0251(8) 0.0246(7) -0.0064(6) 0.0010(6) -0.0116(6)
C9 0.0333(9) 0.0257(9) 0.0358(9) -0.0098(7) -0.0078(7) -0.0069(7)
C10 0.0358(10) 0.0416(11) 0.0376(10) -0.0100(8) -0.0125(8) -0.0090(8)
C11 0.0406(10) 0.0520(12) 0.0309(9) -0.0147(8) -0.0043(8) -0.0257(9)
C12 0.0430(10) 0.0341(10) 0.0318(9) -0.0120(7) 0.0032(8) -0.0231(8)
C13 0.0307(8) 0.0262(8) 0.0280(8) -0.0052(7) 0.0011(7) -0.0149(7)
C14 0.0370(15) 0.0342(14) 0.0310(14) -0.0068(11) 0.0024(11) -0.0161(12)
C14A 0.027(3) 0.036(4) 0.057(5) 0.001(3) 0.004(3) -0.013(3)
C15 0.0458(11) 0.0393(11) 0.0472(11) -0.0009(9) -0.0041(9) -0.0202(9)
C16 0.0784(16) 0.0311(11) 0.0485(12) -0.0017(9) 0.0045(11) -0.0209(11)
C15A 0.0458(11) 0.0393(11) 0.0472(11) -0.0009(9) -0.0041(9) -0.0202(9)
C16A 0.0784(16) 0.0311(11) 0.0485(12) -0.0017(9) 0.0045(11) -0.0209(11)
C17 0.110(4) 0.0353(18) 0.0420(19) -0.0120(14) 0.005(2) -0.032(2)
C17A 0.033(4) 0.032(4) 0.051(5) -0.004(3) 0.002(3) -0.012(3)
C18 0.0363(10) 0.0402(10) 0.0280(9) -0.0043(8) 0.0017(7) -0.0117(8)
C19 0.0523(12) 0.0537(13) 0.0366(10) -0.0141(9) 0.0010(9) -0.0258(10)
C20 0.0853(18) 0.0347(12) 0.0420(12) -0.0061(9) 0.0118(12) -0.0094(11)
C21 0.0370(11) 0.0704(16) 0.0451(12) -0.0115(11) -0.0085(10) 0.0102(11)
C22 0.0361(10) 0.0659(14) 0.0365(10) 0.0032(10) -0.0023(8) -0.0283(10)
C23 0.045(3) 0.060(3) 0.061(2) -0.006(2) -0.0106(19) -0.033(3)
C24 0.0477(13) 0.111(2) 0.0437(12) -0.0279(13) -0.0011(10) -0.0409(14)
C22A 0.0361(10) 0.0659(14) 0.0365(10) 0.0032(10) -0.0023(8) -0.0283(10)
C23A 0.027(3) 0.037(3) 0.038(2) -0.007(2) -0.0037(19) -0.017(3)
C24A 0.0477(13) 0.111(2) 0.0437(12) -0.0279(13) -0.0011(10) -0.0409(14)
C25 0.0429(11) 0.0832(17) 0.0276(9) -0.0104(10) 0.0000(8) -0.0319(11)

loop_
_atom_type_symbol
_atom_type_description
_atom_type_scat_dispersion_real
_atom_type_scat_dispersion_imag
_atom_type_scat_source
C C 0.0033 0.0016 'International Tables Vol C Tables 4.2.6.8 and 6.1.1.4'
H H 0.0000 0.0000 'International Tables Vol C Tables 4.2.6.8 and 6.1.1.4'
Li Li -0.0003 0.0001 'International Tables Vol C Tables 4.2.6.8 and 6.1.1.4'
O O 0.0106 0.0060 'International Tables Vol C Tables 4.2.6.8 and 6.1.1.4'
Si Si 0.0817 0.0704 'International Tables Vol C Tables 4.2.6.8 and 6.1.1.4'
P P 0.1023 0.0942 'International Tables Vol C Tables 4.2.6.8 and 6.1.1.4'

loop_
_geom_angle_atom_site_label_1
_geom_angle_atom_site_label_2
_geom_angle_atom_site_label_3
_geom_angle
_geom_angle_site_symmetry_1
_geom_angle_site_symmetry_3
_geom_angle_publ_flag
Li P C1 128.41(8) . . ?
Li P C8 114.05(8) . . ?
C1 P C8 104.50(7) . . ?
C1 Si1 C2 111.21(9) . . ?
C1 Si1 C3 111.69(9) . . ?
C1 Si1 C4 110.48(9) . . ?
C2 Si1 C3 105.99(11) . . ?
C2 Si1 C4 108.49(11) . . ?
C3 Si1 C4 108.83(12) . . ?
C1 Si2 C5 112.46(9) . . ?
C1 Si2 C6 110.27(9) . . ?
C1 Si2 C7 112.65(9) . . ?
C5 Si2 C6 106.82(11) . . ?
C5 Si2 C7 106.33(10) . . ?
C6 Si2 C7 108.02(11) . . ?
Li O1 C14 121.31(15) . . ?
Li O1 C14A 125.9(3) . . ?
Li O1 C17 128.91(19) . . ?
Li O1 C17A 121.6(3) . . ?
C14 O1 C17 108.8(2) . . ?
C14A O1 C17A 110.0(4) . . ?
Li O2 C18 125.67(14) . . ?
Li O2 C21 130.31(15) . . ?
C18 O2 C21 103.84(14) . . ?
Li O3 C22 124.93(14) . . ?
Li O3 C25 126.12(14) . . ?
C22 O3 C25 108.88(14) . . ?
P Li O1 102.43(12) . . ?
P Li O2 118.08(13) . . ?
P Li O3 124.01(14) . . ?
O1 Li O2 106.15(15) . . ?
O1 Li O3 101.23(14) . . ?
O2 Li O3 102.49(14) . . ?
P C1 Si1 111.81(8) . . ?
P C1 Si2 105.88(8) . . ?
P C1 H1 105.7 . . ?
Si1 C1 Si2 121.04(8) . . ?
Si1 C1 H1 105.7 . . ?
Si2 C1 H1 105.7 . . ?
Si1 C2 H2A 109.5 . . ?
Si1 C2 H2B 109.5 . . ?
Si1 C2 H2C 109.5 . . ?
H2A C2 H2B 109.5 . . ?
H2A C2 H2C 109.5 . . ?
H2B C2 H2C 109.5 . . ?
Si1 C3 H3A 109.5 . . ?
Si1 C3 H3B 109.5 . . ?
Si1 C3 H3C 109.5 . . ?
H3A C3 H3B 109.5 . . ?
H3A C3 H3C 109.5 . . ?
H3B C3 H3C 109.5 . . ?
Si1 C4 H4A 109.5 . . ?
Si1 C4 H4B 109.5 . . ?
Si1 C4 H4C 109.5 . . ?
H4A C4 H4B 109.5 . . ?
H4A C4 H4C 109.5 . . ?
H4B C4 H4C 109.5 . . ?
Si2 C5 H5A 109.5 . . ?
Si2 C5 H5B 109.5 . . ?
Si2 C5 H5C 109.5 . . ?
H5A C5 H5B 109.5 . . ?
H5A C5 H5C 109.5 . . ?
H5B C5 H5C 109.5 . . ?
Si2 C6 H6A 109.5 . . ?
Si2 C6 H6B 109.5 . . ?
Si2 C6 H6C 109.5 . . ?
H6A C6 H6B 109.5 . . ?
H6A C6 H6C 109.5 . . ?
H6B C6 H6C 109.5 . . ?
Si2 C7 H7A 109.5 . . ?
Si2 C7 H7B 109.5 . . ?
Si2 C7 H7C 109.5 . . ?
H7A C7 H7B 109.5 . . ?
H7A C7 H7C 109.5 . . ?
H7B C7 H7C 109.5 . . ?
P C8 C9 127.10(12) . . ?
P C8 C13 117.67(12) . . ?
C9 C8 C13 115.14(14) . . ?
C8 C9 H9 118.9 . . ?
C8 C9 C10 122.15(16) . . ?
H9 C9 C10 118.9 . . ?
C9 C10 H10 119.5 . . ?
C9 C10 C11 121.03(17) . . ?
H10 C10 C11 119.5 . . ?
C10 C11 H11 120.8 . . ?
C10 C11 C12 118.37(16) . . ?
H11 C11 C12 120.8 . . ?
C11 C12 H12 119.6 . . ?
C11 C12 C13 120.82(16) . . ?
H12 C12 C13 119.6 . . ?
C8 C13 C12 122.48(16) . . ?
C8 C13 H13 118.8 . . ?
C12 C13 H13 118.8 . . ?
O1 C14 H14A 110.7 . . ?
O1 C14 H14B 110.7 . . ?
O1 C14 C15 105.11(19) . . ?
H14A C14 H14B 108.8 . . ?
H14A C14 C15 110.7 . . ?
H14B C14 C15 110.7 . . ?
O1 C14A H14C 110.6 . . ?
O1 C14A H14D 110.6 . . ?
H14C C14A H14D 108.7 . . ?
C14 C15 H15A 110.8 . . ?
C14 C15 H15B 110.8 . . ?
C14 C15 C16 104.84(18) . . ?
H15A C15 H15B 108.9 . . ?
H15A C15 C16 110.8 . . ?
H15B C15 C16 110.8 . . ?
C15 C16 H16A 111.8 . . ?
C15 C16 H16B 111.8 . . ?
C15 C16 C17 100.0(2) . . ?
H16A C16 H16B 109.5 . . ?
H16A C16 C17 111.8 . . ?
H16B C16 C17 111.8 . . ?
O1 C17 C16 105.3(2) . . ?
O1 C17 H17A 110.7 . . ?
O1 C17 H17B 110.7 . . ?
C16 C17 H17A 110.7 . . ?
C16 C17 H17B 110.7 . . ?
H17A C17 H17B 108.8 . . ?
O1 C17A H17C 111.5 . . ?
O1 C17A H17D 111.5 . . ?
H17C C17A H17D 109.3 . . ?
O2 C18 H18A 110.6 . . ?
O2 C18 H18B 110.6 . . ?
O2 C18 C19 105.65(15) . . ?
H18A C18 H18B 108.7 . . ?
H18A C18 C19 110.6 . . ?
H18B C18 C19 110.6 . . ?
C18 C19 H19A 110.9 . . ?
C18 C19 H19B 110.9 . . ?
C18 C19 C20 104.30(17) . . ?
H19A C19 H19B 108.9 . . ?
H19A C19 C20 110.9 . . ?
H19B C19 C20 110.9 . . ?
C19 C20 H20A 111.1 . . ?
C19 C20 H20B 111.1 . . ?
C19 C20 C21 103.43(17) . . ?
H20A C20 H20B 109.0 . . ?
H20A C20 C21 111.1 . . ?
H20B C20 C21 111.1 . . ?
O2 C21 C20 104.73(18) . . ?
O2 C21 H21A 110.8 . . ?
O2 C21 H21B 110.8 . . ?
C20 C21 H21A 110.8 . . ?
C20 C21 H21B 110.8 . . ?
H21A C21 H21B 108.9 . . ?
O3 C22 H22A 111.6 . . ?
O3 C22 H22B 111.6 . . ?
O3 C22 C23 101.0(2) . . ?
H22A C22 H22B 109.4 . . ?
H22A C22 C23 111.6 . . ?
H22B C22 C23 111.6 . . ?
C22 C23 H23A 110.8 . . ?
C22 C23 H23B 110.8 . . ?
C22 C23 C24 104.8(3) . . ?
H23A C23 H23B 108.9 . . ?
H23A C23 C24 110.8 . . ?
H23B C23 C24 110.8 . . ?
C23 C24 H24A 111.3 . . ?
C23 C24 H24B 111.3 . . ?
C23 C24 C25 102.2(2) . . ?
H24A C24 H24B 109.2 . . ?
H24A C24 C25 111.3 . . ?
H24B C24 C25 111.3 . . ?
H23C C23A H23D 109.2 . . ?
O3 C25 C24 107.52(17) . . ?
O3 C25 H25A 110.2 . . ?
O3 C25 H25B 110.2 . . ?
C24 C25 H25A 110.2 . . ?
C24 C25 H25B 110.2 . . ?
H25A C25 H25B 108.5 . . ?

loop_
_geom_bond_atom_site_label_1
_geom_bond_atom_site_label_2
_geom_bond_distance
_geom_bond_site_symmetry_2
_geom_bond_publ_flag
P Li 2.551(3) . ?
P C1 1.8913(16) . ?
P C8 1.7985(16) . ?
Si1 C1 1.8729(17) . ?
Si1 C2 1.882(2) . ?
Si1 C3 1.866(2) . ?
Si1 C4 1.867(2) . ?
Si2 C1 1.8643(16) . ?
Si2 C5 1.881(2) . ?
Si2 C6 1.868(2) . ?
Si2 C7 1.867(2) . ?
O1 Li 1.994(3) . ?
O1 C14 1.470(3) . ?
O1 C14A 1.438(7) . ?
O1 C17 1.416(4) . ?
O1 C17A 1.409(8) . ?
O2 Li 1.936(3) . ?
O2 C18 1.429(2) . ?
O2 C21 1.432(2) . ?
O3 Li 1.941(3) . ?
O3 C22 1.446(2) . ?
O3 C25 1.425(2) . ?
C1 H1 1.000 . ?
C2 H2A 0.980 . ?
C2 H2B 0.980 . ?
C2 H2C 0.980 . ?
C3 H3A 0.980 . ?
C3 H3B 0.980 . ?
C3 H3C 0.980 . ?
C4 H4A 0.980 . ?
C4 H4B 0.980 . ?
C4 H4C 0.980 . ?
C5 H5A 0.980 . ?
C5 H5B 0.980 . ?
C5 H5C 0.980 . ?
C6 H6A 0.980 . ?
C6 H6B 0.980 . ?
C6 H6C 0.980 . ?
C7 H7A 0.980 . ?
C7 H7B 0.980 . ?
C7 H7C 0.980 . ?
C8 C9 1.409(2) . ?
C8 C13 1.418(2) . ?
C9 H9 0.950 . ?
C9 C10 1.389(2) . ?
C10 H10 0.950 . ?
C10 C11 1.386(3) . ?
C11 H11 0.950 . ?
C11 C12 1.386(3) . ?
C12 H12 0.950 . ?
C12 C13 1.381(2) . ?
C13 H13 0.950 . ?
C14 H14A 0.990 . ?
C14 H14B 0.990 . ?
C14 C15 1.494(3) . ?
C14A H14C 0.990 . ?
C14A H14D 0.990 . ?
C15 H15A 0.990 . ?
C15 H15B 0.990 . ?
C15 C16 1.512(3) . ?
C16 H16A 0.990 . ?
C16 H16B 0.990 . ?
C16 C17 1.515(4) . ?
C17 H17A 0.990 . ?
C17 H17B 0.990 . ?
C17A H17C 0.990 . ?
C17A H17D 0.990 . ?
C18 H18A 0.990 . ?
C18 H18B 0.990 . ?
C18 C19 1.514(3) . ?
C19 H19A 0.990 . ?
C19 H19B 0.990 . ?
C19 C20 1.523(3) . ?
C20 H20A 0.990 . ?
C20 H20B 0.990 . ?
C20 C21 1.515(4) . ?
C21 H21A 0.990 . ?
C21 H21B 0.990 . ?
C22 H22A 0.990 . ?
C22 H22B 0.990 . ?
C22 C23 1.503(5) . ?
C23 H23A 0.990 . ?
C23 H23B 0.990 . ?
C23 C24 1.455(5) . ?
C24 H24A 0.990 . ?
C24 H24B 0.990 . ?
C24 C25 1.486(3) . ?
C23A H23C 0.990 . ?
C23A H23D 0.990 . ?
C25 H25A 0.990 . ?
C25 H25B 0.990 . ?
